data_4002729
loop_
_publ_author_name
'Li, Shu-Fang'
'Jiang, Xiao-Ming'
'Liu, Bin-Wen'
'Yan, Dong'
'Lin, Chen-Sheng'
'Zeng, Hui-Yi'
'Guo, Guo-Cong'

_publ_section_title
;
 Superpolyhedron-Built Second Harmonic Generation Materials Exhibit Large
 Mid-Infrared Conversion Efficiencies and High Laser-Induced Damage
 Thresholds
;
_journal_issue 4
_journal_name_full 'Chemistry of Materials'
_journal_page_first 1796
_journal_paper_doi 10.1021/acs.chemmater.6b05405
_journal_volume 29
_journal_year 2017
_chemical_formula_moiety Na2In4SSe6
_chemical_formula_sum 'In8 Na4 S2 Se12'
_chemical_formula_weight 2022.16
_chemical_melting_point ?
_chemical_name_common Na2In4SSe6
_chemical_name_systematic
; 
 ? 
;
_space_group_IT_number 29
_symmetry_cell_setting orthorhombic
_symmetry_space_group_name_Hall 'P 2c -2ac'
_symmetry_space_group_name_H-M 'P c a 21'
_atom_sites_solution_hydrogens constr
_atom_sites_solution_primary direct
_atom_sites_solution_secondary difmap
_audit_creation_method SHELXL-97
_cell_angle_alpha 90.00
_cell_angle_beta 90.00
_cell_angle_gamma 90.00
_cell_formula_units_Z 4
_cell_length_a 14.8082(5)
_cell_length_b 15.8608(5)
_cell_length_c 12.5156(4)
_cell_measurement_reflns_used 9489
_cell_measurement_temperature 293(2)
_cell_measurement_theta_max 27.5010
_cell_measurement_theta_min 2.0728
_cell_volume 2939.54(17)
_computing_cell_refinement 'SHELXS-97 (Sheldrick, 1990)'
_computing_data_collection 'SHELXS-97 (Sheldrick, 1990)'
_computing_structure_refinement 'SHELXL-97 (Sheldrick, 1997)'
_computing_structure_solution 'SHELXS-97 (Sheldrick, 1990)'
_diffrn_ambient_temperature 293(2)
_diffrn_detector_area_resol_mean 28.5714
_diffrn_measured_fraction_theta_full 0.997
_diffrn_measured_fraction_theta_max 0.997
_diffrn_measurement_device_type 'Rigaku Pilatus'
_diffrn_measurement_method CCD_Profile_fitting
_diffrn_radiation_monochromator graphite
_diffrn_radiation_source 'fine-focus sealed tube'
_diffrn_radiation_type MoK\a
_diffrn_radiation_wavelength 0.71073
_diffrn_reflns_av_R_equivalents 0.0460
_diffrn_reflns_av_sigmaI/netI 0.0494
_diffrn_reflns_limit_h_max 16
_diffrn_reflns_limit_h_min -17
_diffrn_reflns_limit_k_max 19
_diffrn_reflns_limit_k_min -18
_diffrn_reflns_limit_l_max 15
_diffrn_reflns_limit_l_min -15
_diffrn_reflns_number 18997
_diffrn_reflns_theta_full 25.50
_diffrn_reflns_theta_max 25.50
_diffrn_reflns_theta_min 2.49
_diffrn_standards_number 3795
_exptl_absorpt_coefficient_mu 21.213
_exptl_absorpt_correction_T_max 1.0000
_exptl_absorpt_correction_T_min 0.5627
_exptl_absorpt_correction_type multi-scan
_exptl_crystal_colour red
_exptl_crystal_density_diffrn 4.569
_exptl_crystal_density_meas ?
_exptl_crystal_density_method 'not measured'
_exptl_crystal_description block
_exptl_crystal_F_000 3504
_exptl_crystal_size_max 0.152
_exptl_crystal_size_mid 0.115
_exptl_crystal_size_min 0.100
_refine_diff_density_max 1.626
_refine_diff_density_min -1.159
_refine_diff_density_rms 0.204
_refine_ls_abs_structure_details 'Flack H D (1983), Acta Cryst. A39, 876-881'
_refine_ls_abs_structure_Flack 0.00
_refine_ls_extinction_method shelxl
_refine_ls_goodness_of_fit_ref 1.078
_refine_ls_hydrogen_treatment none
_refine_ls_matrix_type full
_refine_ls_number_parameters 225
_refine_ls_number_reflns 5458
_refine_ls_number_restraints 1
_refine_ls_restrained_S_all 1.078
_refine_ls_R_factor_all 0.0328
_refine_ls_R_factor_gt 0.0316
_refine_ls_shift/su_max 0.001
_refine_ls_shift/su_mean 0.000
_refine_ls_structure_factor_coef Fsqd
_refine_ls_weighting_details 'calc w=1/[\s^2^(Fo^2^)+(0.0374P)^2^+0.0000P] where P=(Fo^2^+2Fc^2^)/3'
_refine_ls_weighting_scheme calc
_refine_ls_wR_factor_gt 0.0742
_refine_ls_wR_factor_ref 0.0747
_reflns_number_gt 5264
_reflns_number_total 5458
_reflns_threshold_expression >2sigma(I)
_cod_data_source_file cm6b05405_si_002.cif
_cod_data_source_block 1
_cod_depositor_comments
;
The following automatic conversions were performed:

'_chemical_melting_point' value 'not measured' was changed to '?' -
the value is undefined or not given.

'_exptl_absorpt_correction_type' value 'Multi-scan' changed to
'multi-scan' according to
/home/data/users/saulius/crontab/automatic-downloads/current/ACS/lib/dictionaries/cif_core.dic
dictionary named 'cif_core.dic' version 2.4.2 from 2011-04-26.

'_exptl_crystal_density_meas' value 'not measured' was changed to '?'
- the value is perceived as not measured.

Automatic conversion script
Id: cif_fix_values 4973 2017-02-22 13:04:09Z antanas 
;
_cod_original_sg_symbol_H-M Pca21
_cod_database_code 4002729

loop_
_symmetry_equiv_pos_as_xyz
'x, y, z'
'-x, -y, z+1/2'
'x+1/2, -y, z'
'-x+1/2, y, z+1/2'

loop_
_atom_site_label
_atom_site_type_symbol
_atom_site_fract_x
_atom_site_fract_y
_atom_site_fract_z
_atom_site_U_iso_or_equiv
_atom_site_adp_type
_atom_site_occupancy
_atom_site_symmetry_multiplicity
_atom_site_calc_flag
_atom_site_refinement_flags
In1 In 0.25590(6) 0.10007(5) 0.04026(6) 0.01287(18) Uani 1 1 d .
In2 In 0.35184(5) 0.24382(5) 0.29152(7) 0.01232(17) Uani 1 1 d .
In3 In 0.09942(5) 0.66152(5) 0.30669(6) 0.01248(17) Uani 1 1 d .
In4 In 0.35111(5) -0.02857(5) 0.28928(6) 0.01253(17) Uani 1 1 d .
In5 In 0.35877(5) 0.73414(5) 0.23694(6) 0.01234(18) Uani 1 1 d .
In6 In 0.28638(5) 0.48850(5) 0.27327(6) 0.01211(18) Uani 1 1 d .
In7 In 0.40903(5) 0.14612(5) -0.19184(6) 0.01424(18) Uani 1 1 d .
In8 In 0.19386(5) 0.63001(5) 0.02192(6) 0.01272(17) Uani 1 1 d .
Se1 Se 0.51769(10) 0.70851(9) 0.28893(13) 0.0134(3) Uani 0.55 1 d P
S1 S 0.51769(10) 0.70851(9) 0.28893(13) 0.0134(3) Uani 0.45 1 d P
Se2 Se 0.29290(9) -0.00793(8) -0.10455(10) 0.0126(3) Uani 0.70 1 d P
S2 S 0.29290(9) -0.00793(8) -0.10455(10) 0.0126(3) Uani 0.30 1 d P
Se3 Se 0.31852(9) -0.13174(8) 0.13759(10) 0.0127(3) Uani 0.75 1 d P
S3 S 0.31852(9) -0.13174(8) 0.13759(10) 0.0127(3) Uani 0.25 1 d P
Se4 Se 0.47766(9) -0.06061(8) 0.41789(10) 0.0130(3) Uani 0.75 1 d P
S4 S 0.47766(9) -0.06061(8) 0.41789(10) 0.0130(3) Uani 0.25 1 d P
Se5 Se 0.10360(8) 0.07679(8) 0.12445(10) 0.0129(3) Uani 0.85 1 d P
S5 S 0.10360(8) 0.07679(8) 0.12445(10) 0.0129(3) Uani 0.15 1 d P
Se6 Se 0.07258(8) 0.71588(8) 0.11745(10) 0.0149(3) Uani 0.90 1 d P
S6 S 0.07258(8) 0.71588(8) 0.11745(10) 0.0149(3) Uani 0.10 1 d P
Se7 Se 0.47809(8) 0.27137(7) 0.42552(9) 0.0124(3) Uani 0.90 1 d P
S7 S 0.47809(8) 0.27137(7) 0.42552(9) 0.0124(3) Uani 0.10 1 d P
Se8 Se 0.38383(8) 0.50287(7) 0.44019(9) 0.0121(3) Uani 0.90 1 d P
S8 S 0.38383(8) 0.50287(7) 0.44019(9) 0.0121(3) Uani 0.10 1 d P
Se9 Se 0.24002(9) 0.73955(7) 0.38913(10) 0.0146(3) Uani 0.90 1 d P
S9 S 0.24002(9) 0.73955(7) 0.38913(10) 0.0146(3) Uani 0.10 1 d P
Se10 Se 0.11661(8) 0.50239(7) 0.30454(10) 0.0133(3) Uani 0.90 1 d P
S10 S 0.11661(8) 0.50239(7) 0.30454(10) 0.0133(3) Uani 0.10 1 d P
Se11 Se 0.28598(8) 0.23035(7) -0.08014(10) 0.0136(3) Uani 0.90 1 d P
S11 S 0.28598(8) 0.23035(7) -0.08014(10) 0.0136(3) Uani 0.10 1 d P
Se12 Se 0.30347(8) 0.35568(7) 0.15816(9) 0.0162(3) Uani 1 1 d .
Se13 Se 0.34104(8) 0.59600(7) 0.12504(9) 0.0159(3) Uani 1 1 d .
Se14 Se 0.39052(8) 0.10901(7) 0.17729(8) 0.0128(2) Uani 1 1 d .
Na1 Na -0.0504(4) 0.1051(3) -0.0273(4) 0.0252(12) Uani 1 1 d .
Na2 Na 0.5606(3) 0.6138(3) 0.4819(4) 0.0266(12) Uani 1 1 d .
Na3 Na 0.6013(3) 0.6277(3) 0.1085(4) 0.0280(12) Uiso 1 1 d .
Na4 Na 0.3755(4) -0.1105(4) 0.6033(5) 0.0429(15) Uiso 1 1 d .

loop_
_atom_site_aniso_label
_atom_site_aniso_U_11
_atom_site_aniso_U_22
_atom_site_aniso_U_33
_atom_site_aniso_U_23
_atom_site_aniso_U_13
_atom_site_aniso_U_12
In1 0.0139(5) 0.0138(4) 0.0109(4) 0.0004(3) -0.0001(3) -0.0009(3)
In2 0.0131(4) 0.0104(4) 0.0135(4) 0.0001(3) -0.0009(3) -0.0004(3)
In3 0.0132(4) 0.0116(4) 0.0126(4) 0.0001(3) 0.0013(3) 0.0014(3)
In4 0.0143(4) 0.0104(4) 0.0130(4) -0.0006(3) -0.0007(3) 0.0003(3)
In5 0.0139(5) 0.0105(4) 0.0126(4) 0.0002(3) 0.0000(3) 0.0000(3)
In6 0.0148(5) 0.0103(4) 0.0112(4) -0.0001(3) -0.0001(3) 0.0003(3)
In7 0.0135(5) 0.0170(4) 0.0121(4) -0.0017(3) -0.0013(3) 0.0032(3)
In8 0.0136(4) 0.0128(4) 0.0117(4) -0.0008(3) 0.0002(3) -0.0005(3)
Se1 0.0111(8) 0.0126(7) 0.0165(8) -0.0005(6) -0.0022(6) 0.0010(6)
S1 0.0111(8) 0.0126(7) 0.0165(8) -0.0005(6) -0.0022(6) 0.0010(6)
Se2 0.0129(8) 0.0128(7) 0.0121(7) -0.0033(5) -0.0032(5) 0.0037(6)
S2 0.0129(8) 0.0128(7) 0.0121(7) -0.0033(5) -0.0032(5) 0.0037(6)
Se3 0.0186(8) 0.0085(6) 0.0111(7) 0.0010(5) 0.0003(5) 0.0008(6)
S3 0.0186(8) 0.0085(6) 0.0111(7) 0.0010(5) 0.0003(5) 0.0008(6)
Se4 0.0132(7) 0.0144(7) 0.0115(7) -0.0019(5) 0.0000(5) 0.0020(6)
S4 0.0132(7) 0.0144(7) 0.0115(7) -0.0019(5) 0.0000(5) 0.0020(6)
Se5 0.0124(7) 0.0154(6) 0.0109(6) -0.0027(5) 0.0016(5) -0.0016(5)
S5 0.0124(7) 0.0154(6) 0.0109(6) -0.0027(5) 0.0016(5) -0.0016(5)
Se6 0.0153(7) 0.0156(6) 0.0139(6) -0.0005(5) -0.0002(5) 0.0026(5)
S6 0.0153(7) 0.0156(6) 0.0139(6) -0.0005(5) -0.0002(5) 0.0026(5)
Se7 0.0119(7) 0.0128(6) 0.0126(6) 0.0006(5) 0.0007(5) -0.0016(5)
S7 0.0119(7) 0.0128(6) 0.0126(6) 0.0006(5) 0.0007(5) -0.0016(5)
Se8 0.0142(7) 0.0110(6) 0.0110(6) -0.0008(4) -0.0014(5) 0.0033(5)
S8 0.0142(7) 0.0110(6) 0.0110(6) -0.0008(4) -0.0014(5) 0.0033(5)
Se9 0.0151(7) 0.0148(6) 0.0139(6) 0.0011(5) -0.0003(5) 0.0001(5)
S9 0.0151(7) 0.0148(6) 0.0139(6) 0.0011(5) -0.0003(5) 0.0001(5)
Se10 0.0133(7) 0.0102(6) 0.0164(6) -0.0004(5) 0.0025(5) -0.0001(5)
S10 0.0133(7) 0.0102(6) 0.0164(6) -0.0004(5) 0.0025(5) -0.0001(5)
Se11 0.0141(7) 0.0130(6) 0.0138(6) -0.0002(5) -0.0006(5) -0.0003(5)
S11 0.0141(7) 0.0130(6) 0.0138(6) -0.0002(5) -0.0006(5) -0.0003(5)
Se12 0.0206(7) 0.0134(6) 0.0147(6) 0.0003(5) 0.0003(5) 0.0023(5)
Se13 0.0187(7) 0.0140(6) 0.0150(6) 0.0001(5) -0.0009(5) -0.0005(5)
Se14 0.0138(6) 0.0118(6) 0.0129(6) 0.0000(4) -0.0001(5) 0.0006(5)
Na1 0.033(3) 0.020(3) 0.023(3) -0.001(2) 0.004(2) 0.001(2)
Na2 0.024(3) 0.035(3) 0.022(3) -0.005(2) -0.001(2) -0.001(2)

loop_
_atom_type_symbol
_atom_type_description
_atom_type_scat_dispersion_real
_atom_type_scat_dispersion_imag
_atom_type_scat_source
Na Na 0.0362 0.0249 'International Tables Vol C Tables 4.2.6.8 and 6.1.1.4'
S S 0.1246 0.1234 'International Tables Vol C Tables 4.2.6.8 and 6.1.1.4'
Se Se -0.0929 2.2259 'International Tables Vol C Tables 4.2.6.8 and 6.1.1.4'
In In -0.7276 1.3100 'International Tables Vol C Tables 4.2.6.8 and 6.1.1.4'

loop_
_geom_angle_atom_site_label_1
_geom_angle_atom_site_label_2
_geom_angle_atom_site_label_3
_geom_angle
_geom_angle_site_symmetry_1
_geom_angle_site_symmetry_3
Se5 In1 Se2 113.02(5) . .
Se5 In1 Se11 120.90(5) . .
Se2 In1 Se11 94.88(5) . .
Se5 In1 Se14 114.43(5) . .
Se2 In1 Se14 109.63(5) . .
Se11 In1 Se14 101.84(5) . .
Se12 In2 Se7 121.30(5) . .
Se12 In2 S11 103.98(5) . 4
Se7 In2 S11 100.54(5) . 4
Se12 In2 Se11 103.98(5) . 4
Se7 In2 Se11 100.54(5) . 4
S11 In2 Se11 0.00(6) 4 4
Se12 In2 Se14 105.77(5) . .
Se7 In2 Se14 109.67(4) . .
S11 In2 Se14 115.98(5) 4 .
Se11 In2 Se14 115.98(5) 4 .
Se10 In3 Se6 109.99(5) . .
Se10 In3 S7 119.31(5) . 3_465
Se6 In3 S7 106.80(5) . 3_465
Se10 In3 Se7 119.31(5) . 3_465
Se6 In3 Se7 106.80(5) . 3_465
S7 In3 Se7 0.00(4) 3_465 3_465
Se10 In3 Se9 113.11(5) . .
Se6 In3 Se9 109.15(5) . .
S7 In3 Se9 97.57(5) 3_465 .
Se7 In3 Se9 97.57(5) 3_465 .
Se4 In4 S2 108.46(5) . 4
Se4 In4 Se2 108.46(5) . 4
S2 In4 Se2 0.00(3) 4 4
Se4 In4 Se3 119.08(5) . .
S2 In4 Se3 108.29(5) 4 .
Se2 In4 Se3 108.29(5) 4 .
Se4 In4 Se14 109.80(5) . .
S2 In4 Se14 110.81(5) 4 .
Se2 In4 Se14 110.81(5) 4 .
Se3 In4 Se14 100.11(5) . .
Se1 In5 S3 119.36(5) . 1_565
Se1 In5 Se3 119.36(5) . 1_565
S3 In5 Se3 0.00(8) 1_565 1_565
Se1 In5 Se9 117.19(5) . .
S3 In5 Se9 99.96(5) 1_565 .
Se3 In5 Se9 99.96(5) 1_565 .
Se1 In5 Se13 95.67(5) . .
S3 In5 Se13 114.64(5) 1_565 .
Se3 In5 Se13 114.64(5) 1_565 .
Se9 In5 Se13 110.68(5) . .
Se8 In6 Se10 115.08(5) . .
Se8 In6 Se12 118.55(5) . .
Se10 In6 Se12 104.72(5) . .
Se8 In6 Se13 110.11(5) . .
Se10 In6 Se13 110.67(5) . .
Se12 In6 Se13 96.04(4) . .
S5 In7 Se5 0.00(2) 4_554 4_554
S5 In7 S4 107.63(5) 4_554 2_654
Se5 In7 S4 107.63(5) 4_554 2_654
S5 In7 Se4 107.63(5) 4_554 2_654
Se5 In7 Se4 107.63(5) 4_554 2_654
S4 In7 Se4 0.00(8) 2_654 2_654
S5 In7 Se1 109.51(5) 4_554 2_664
Se5 In7 Se1 109.51(5) 4_554 2_664
S4 In7 Se1 104.48(5) 2_654 2_664
Se4 In7 Se1 104.48(5) 2_654 2_664
S5 In7 S1 109.51(5) 4_554 2_664
Se5 In7 S1 109.51(5) 4_554 2_664
S4 In7 S1 104.48(5) 2_654 2_664
Se4 In7 S1 104.48(5) 2_654 2_664
Se1 In7 S1 0.00(8) 2_664 2_664
S5 In7 Se11 129.76(5) 4_554 .
Se5 In7 Se11 129.76(5) 4_554 .
S4 In7 Se11 115.73(5) 2_654 .
Se4 In7 Se11 115.73(5) 2_654 .
Se1 In7 Se11 83.53(5) 2_664 .
S1 In7 Se11 83.53(5) 2_664 .
S8 In8 Se8 0.00(7) 4_554 4_554
S8 In8 Se6 107.10(5) 4_554 .
Se8 In8 Se6 107.10(5) 4_554 .
S8 In8 Se13 114.64(5) 4_554 .
Se8 In8 Se13 114.64(5) 4_554 .
Se6 In8 Se13 118.04(5) . .
S8 In8 S9 116.42(5) 4_554 4_554
Se8 In8 S9 116.42(5) 4_554 4_554
Se6 In8 S9 102.02(5) . 4_554
Se13 In8 S9 98.10(5) . 4_554
S8 In8 Se9 116.42(5) 4_554 4_554
Se8 In8 Se9 116.42(5) 4_554 4_554
Se6 In8 Se9 102.02(5) . 4_554
Se13 In8 Se9 98.10(5) . 4_554
S9 In8 Se9 0.00(6) 4_554 4_554
In5 Se1 In7 106.26(6) . 2_665
In5 Se1 Na3 106.04(12) . .
In7 Se1 Na3 107.02(12) 2_665 .
In5 Se1 Na2 120.65(12) . .
In7 Se1 Na2 107.10(11) 2_665 .
Na3 Se1 Na2 109.07(15) . .
In4 Se2 In1 106.16(6) 4_554 .
In4 Se2 Na1 140.06(11) 4_554 3
In1 Se2 Na1 106.67(11) . 3
In5 Se3 In4 97.40(5) 1_545 .
In5 Se3 Na1 108.53(11) 1_545 3
In4 Se3 Na1 108.25(11) . 3
In5 Se3 Na4 113.55(12) 1_545 4_554
In4 Se3 Na4 102.78(13) . 4_554
Na1 Se3 Na4 122.89(17) 3 4_554
In4 Se4 In7 104.57(5) . 2_655
In4 Se4 Na4 100.32(13) . .
In7 Se4 Na4 129.14(13) 2_655 .
In4 Se4 Na1 104.02(11) . 4
In7 Se4 Na1 111.18(11) 2_655 4
Na4 Se4 Na1 104.59(16) . 4
In1 Se5 In7 112.28(5) . 4
In1 Se5 Na4 90.90(13) . 4_554
In7 Se5 Na4 120.89(13) 4 4_554
In1 Se5 Na1 113.19(11) . .
In7 Se5 Na1 116.71(10) 4 .
Na4 Se5 Na1 99.84(15) 4_554 .
In8 Se6 In3 98.34(5) . .
In8 Se6 Na4 107.16(13) . 4_564
In3 Se6 Na4 109.90(14) . 4_564
In8 Se6 Na2 84.92(10) . 4_554
In3 Se6 Na2 115.83(11) . 4_554
Na4 Se6 Na2 130.28(17) 4_564 4_554
In2 Se7 In3 101.74(5) . 3_565
In2 Se7 Na1 104.36(10) . 4
In3 Se7 Na1 103.67(11) 3_565 4
In2 Se7 Na3 107.64(11) . 2_665
In3 Se7 Na3 119.40(10) 3_565 2_665
Na1 Se7 Na3 117.94(15) 4 2_665
In8 Se8 In6 98.33(5) 4 .
In8 Se8 Na3 107.61(11) 4 2_665
In6 Se8 Na3 124.22(11) . 2_665
In8 Se8 Na2 82.42(10) 4 .
In6 Se8 Na2 130.27(11) . .
Na3 Se8 Na2 102.00(14) 2_665 .
In5 Se9 In8 101.08(5) . 4
In5 Se9 In3 103.46(5) . .
In8 Se9 In3 103.57(5) 4 .
In3 Se10 In6 100.73(5) . .
In3 Se10 Na2 125.12(11) . 3_465
In6 Se10 Na2 109.41(11) . 3_465
In3 Se10 Na3 129.78(11) . 3_465
In6 Se10 Na3 84.08(10) . 3_465
Na2 Se10 Na3 98.67(14) 3_465 3_465
In1 Se11 In2 106.78(5) . 4_554
In1 Se11 In7 91.31(4) . .
In2 Se11 In7 104.71(5) 4_554 .
In1 Se11 Na2 123.60(9) . 2_664
In2 Se11 Na2 126.61(9) 4_554 2_664
In7 Se11 Na2 91.55(10) . 2_664
In2 Se12 In6 103.45(5) . .
In2 Se12 Na2 113.80(10) . 2_664
In6 Se12 Na2 110.11(11) . 2_664
In2 Se12 Na3 117.92(11) . 3_465
In6 Se12 Na3 86.95(10) . 3_465
Na2 Se12 Na3 119.18(15) 2_664 3_465
In8 Se13 In5 100.20(5) . .
In8 Se13 In6 103.07(5) . .
In5 Se13 In6 101.25(5) . .
In1 Se14 In2 103.44(5) . .
In1 Se14 In4 97.64(4) . .
In2 Se14 In4 109.41(4) . .
S3 Na1 Se3 0.00(4) 3_455 3_455
S3 Na1 S7 105.19(15) 3_455 4_554
Se3 Na1 S7 105.19(15) 3_455 4_554
S3 Na1 Se7 105.19(15) 3_455 4_554
Se3 Na1 Se7 105.19(15) 3_455 4_554
S7 Na1 Se7 0.00(5) 4_554 4_554
S3 Na1 S4 123.46(17) 3_455 4_554
Se3 Na1 S4 123.46(17) 3_455 4_554
S7 Na1 S4 129.26(18) 4_554 4_554
Se7 Na1 S4 129.26(18) 4_554 4_554
S3 Na1 Se4 123.46(17) 3_455 4_554
Se3 Na1 Se4 123.46(17) 3_455 4_554
S7 Na1 Se4 129.26(18) 4_554 4_554
Se7 Na1 Se4 129.26(18) 4_554 4_554
S4 Na1 Se4 0.00(7) 4_554 4_554
S3 Na1 Se2 77.28(13) 3_455 3_455
Se3 Na1 Se2 77.28(13) 3_455 3_455
S7 Na1 Se2 134.23(19) 4_554 3_455
Se7 Na1 Se2 134.23(19) 4_554 3_455
S4 Na1 Se2 75.11(12) 4_554 3_455
Se4 Na1 Se2 75.11(12) 4_554 3_455
S3 Na1 S2 77.28(13) 3_455 3_455
Se3 Na1 S2 77.28(13) 3_455 3_455
S7 Na1 S2 134.23(19) 4_554 3_455
Se7 Na1 S2 134.23(19) 4_554 3_455
S4 Na1 S2 75.11(12) 4_554 3_455
Se4 Na1 S2 75.11(12) 4_554 3_455
Se2 Na1 S2 0.00(7) 3_455 3_455
S3 Na1 Se5 94.63(15) 3_455 .
Se3 Na1 Se5 94.63(15) 3_455 .
S7 Na1 Se5 89.11(14) 4_554 .
Se7 Na1 Se5 89.11(14) 4_554 .
S4 Na1 Se5 74.58(13) 4_554 .
Se4 Na1 Se5 74.58(13) 4_554 .
Se2 Na1 Se5 136.64(17) 3_455 .
S2 Na1 Se5 136.64(17) 3_455 .
Se1 Na2 S10 76.35(13) . 3_565
Se1 Na2 Se10 76.35(13) . 3_565
S10 Na2 Se10 0.00(5) 3_565 3_565
Se1 Na2 Se12 131.83(19) . 2_665
S10 Na2 Se12 116.98(17) 3_565 2_665
Se10 Na2 Se12 116.98(17) 3_565 2_665
Se1 Na2 Se6 92.64(15) . 4
S10 Na2 Se6 155.73(19) 3_565 4
Se10 Na2 Se6 155.73(19) 3_565 4
Se12 Na2 Se6 86.55(13) 2_665 4
Se1 Na2 S6 92.64(15) . 4
S10 Na2 S6 155.73(19) 3_565 4
Se10 Na2 S6 155.73(19) 3_565 4
Se12 Na2 S6 86.55(13) 2_665 4
Se6 Na2 S6 0.00(4) 4 4
Se1 Na2 Se8 88.28(14) . .
S10 Na2 Se8 76.57(12) 3_565 .
Se10 Na2 Se8 76.57(12) 3_565 .
Se12 Na2 Se8 138.74(19) 2_665 .
Se6 Na2 Se8 81.61(13) 4 .
S6 Na2 Se8 81.61(13) 4 .
Se1 Na2 Se11 65.63(11) . 2_665
S10 Na2 Se11 95.27(14) 3_565 2_665
Se10 Na2 Se11 95.27(14) 3_565 2_665
Se12 Na2 Se11 67.10(11) 2_665 2_665
Se6 Na2 Se11 99.79(14) 4 2_665
S6 Na2 Se11 99.79(14) 4 2_665
Se8 Na2 Se11 153.89(18) . 2_665
Se1 Na3 S8 154.38(19) . 2_664
Se1 Na3 Se8 154.38(19) . 2_664
S8 Na3 Se8 0.00(4) 2_664 2_664
Se1 Na3 Se7 100.99(15) . 2_664
S8 Na3 Se7 81.98(14) 2_664 2_664
Se8 Na3 Se7 81.98(14) 2_664 2_664
Se1 Na3 S7 100.99(15) . 2_664
S8 Na3 S7 81.98(14) 2_664 2_664
Se8 Na3 S7 81.98(14) 2_664 2_664
Se7 Na3 S7 0.00(6) 2_664 2_664
Se1 Na3 Se12 102.88(16) . 3_565
S8 Na3 Se12 97.57(15) 2_664 3_565
Se8 Na3 Se12 97.57(15) 2_664 3_565
Se7 Na3 Se12 119.07(17) 2_664 3_565
S7 Na3 Se12 119.07(17) 2_664 3_565
Se1 Na3 Se10 73.58(13) . 3_565
S8 Na3 Se10 95.10(14) 2_664 3_565
Se8 Na3 Se10 95.10(14) 2_664 3_565
Se7 Na3 Se10 160.57(18) 2_664 3_565
S7 Na3 Se10 160.57(18) 2_664 3_565
Se12 Na3 Se10 80.33(13) 3_565 3_565
Se1 Na3 S10 73.58(13) . 3_565
S8 Na3 S10 95.10(14) 2_664 3_565
Se8 Na3 S10 95.10(14) 2_664 3_565
Se7 Na3 S10 160.57(18) 2_664 3_565
S7 Na3 S10 160.57(18) 2_664 3_565
Se12 Na3 S10 80.33(13) 3_565 3_565
Se10 Na3 S10 0.00(5) 3_565 3_565
S6 Na4 Se6 0.000(13) 4_545 4_545
S6 Na4 Se4 99.96(19) 4_545 .
Se6 Na4 Se4 99.96(19) 4_545 .
S6 Na4 Se3 98.29(18) 4_545 4
Se6 Na4 Se3 98.29(18) 4_545 4
Se4 Na4 Se3 131.8(2) . 4
S6 Na4 S3 98.29(18) 4_545 4
Se6 Na4 S3 98.29(18) 4_545 4
Se4 Na4 S3 131.8(2) . 4
Se3 Na4 S3 0.00(5) 4 4
S6 Na4 Se5 156.8(2) 4_545 4
Se6 Na4 Se5 156.8(2) 4_545 4
Se4 Na4 Se5 75.20(15) . 4
Se3 Na4 Se5 101.68(18) 4 4
S3 Na4 Se5 101.68(18) 4 4
S6 Na4 S5 156.8(2) 4_545 4
Se6 Na4 S5 156.8(2) 4_545 4
Se4 Na4 S5 75.20(15) . 4
Se3 Na4 S5 101.68(18) 4 4
S3 Na4 S5 101.68(18) 4 4
Se5 Na4 S5 0.00(5) 4 4

loop_
_geom_bond_atom_site_label_1
_geom_bond_atom_site_label_2
_geom_bond_distance
_geom_bond_site_symmetry_2
In1 Se5 2.5165(15) .
In1 Se2 2.5532(15) .
In1 Se11 2.5960(14) .
In1 Se14 2.6336(14) .
In2 Se12 2.5390(14) .
In2 Se7 2.5492(14) .
In2 S11 2.6060(14) 4
In2 Se11 2.6060(14) 4
In2 Se14 2.6351(13) .
In3 Se10 2.5369(13) .
In3 Se6 2.5516(14) .
In3 S7 2.5637(14) 3_465
In3 Se7 2.5637(14) 3_465
In3 Se9 2.6327(15) .
In4 Se4 2.5221(15) .
In4 S2 2.5338(16) 4
In4 Se2 2.5338(16) 4
In4 Se3 2.5524(15) .
In4 Se14 2.6583(13) .
In5 Se1 2.4751(17) .
In5 S3 2.5351(15) 1_565
In5 Se3 2.5351(15) 1_565
In5 Se9 2.5939(14) .
In5 Se13 2.6135(13) .
In6 Se8 2.5493(14) .
In6 Se10 2.5538(14) .
In6 Se12 2.5646(13) .
In6 Se13 2.6466(14) .
In7 S5 2.5556(14) 4_554
In7 Se5 2.5556(14) 4_554
In7 S4 2.5576(15) 2_654
In7 Se4 2.5576(15) 2_654
In7 Se1 2.5596(17) 2_664
In7 S1 2.5596(17) 2_664
In7 Se11 2.6569(15) .
In8 S8 2.5370(14) 4_554
In8 Se8 2.5370(14) 4_554
In8 Se6 2.5513(14) .
In8 Se13 2.5897(14) .
In8 S9 2.5960(14) 4_554
In8 Se9 2.5960(14) 4_554
Se1 In7 2.5596(17) 2_665
Se1 Na3 2.876(6) .
Se1 Na2 2.914(6) .
Se2 In4 2.5338(16) 4_554
Se2 Na1 2.949(5) 3
Se3 In5 2.5351(15) 1_545
Se3 Na1 2.865(5) 3
Se3 Na4 2.924(6) 4_554
Se4 In7 2.5576(15) 2_655
Se4 Na4 2.881(6) .
Se4 Na1 2.922(5) 4
Se5 In7 2.5556(14) 4
Se5 Na4 2.999(6) 4_554
Se5 Na1 3.001(5) .
Se6 Na4 2.864(6) 4_564
Se6 Na2 3.065(5) 4_554
Se7 In3 2.5637(14) 3_565
Se7 Na1 2.907(5) 4
Se7 Na3 3.032(5) 2_665
Se8 In8 2.5370(14) 4
Se8 Na3 2.962(5) 2_665
Se8 Na2 3.197(5) .
Se9 In8 2.5960(14) 4
Se10 Na2 3.001(5) 3_465
Se10 Na3 3.213(5) 3_465
Se11 In2 2.6060(14) 4_554
Se11 Na2 3.446(5) 2_664
Se12 Na2 3.026(5) 2_664
Se12 Na3 3.068(5) 3_465
Na1 S3 2.865(5) 3_455
Na1 Se3 2.865(5) 3_455
Na1 S7 2.907(5) 4_554
Na1 Se7 2.907(5) 4_554
Na1 S4 2.922(5) 4_554
Na1 Se4 2.922(5) 4_554
Na1 Se2 2.949(5) 3_455
Na1 S2 2.949(5) 3_455
Na2 S10 3.001(5) 3_565
Na2 Se10 3.001(5) 3_565
Na2 Se12 3.026(5) 2_665
Na2 Se6 3.065(5) 4
Na2 S6 3.065(5) 4
Na2 Se11 3.446(5) 2_665
Na3 S8 2.962(5) 2_664
Na3 Se8 2.962(5) 2_664
Na3 Se7 3.032(5) 2_664
Na3 S7 3.032(5) 2_664
Na3 Se12 3.068(5) 3_565
Na3 Se10 3.213(5) 3_565
Na3 S10 3.213(5) 3_565
Na4 S6 2.864(6) 4_545
Na4 Se6 2.864(6) 4_545
Na4 Se3 2.924(6) 4
Na4 S3 2.924(6) 4
Na4 Se5 2.999(6) 4
Na4 S5 2.999(6) 4
